data_4112829
loop_
_publ_author_name
'Greg Springsteen'
'Gerald F. Joyce'

_publ_section_title
;
 Selective Derivatization and Sequestration of Ribose from a Prebiotic Mix
;
_journal_name_full 'Journal of the American Chemical Society'
_journal_page_first 9578
_journal_page_last 9583
_journal_paper_doi 10.1021/ja0483692
_journal_volume 126
_journal_year 2004
_chemical_formula_sum 'C6 H10 N2 O4'
_chemical_formula_weight 174.16
_chemical_name_systematic
; 
 ? 
;
_space_group_IT_number 19
_symmetry_cell_setting orthorhombic
_symmetry_space_group_name_Hall 'P 2ac 2ab'
_symmetry_space_group_name_H-M 'P 21 21 21'
_atom_sites_solution_hydrogens geom
_atom_sites_solution_primary direct
_atom_sites_solution_secondary difmap
_audit_creation_method SHELXL-97
_cell_angle_alpha 90.00
_cell_angle_beta 90.00
_cell_angle_gamma 90.00
_cell_formula_units_Z 4
_cell_length_a 8.4457(17)
_cell_length_b 8.5608(17)
_cell_length_c 10.075(2)
_cell_measurement_reflns_used 4495
_cell_measurement_temperature 296(2)
_cell_measurement_theta_max 25.5
_cell_measurement_theta_min 2.5
_cell_volume 728.4(3)
_computing_cell_refinement 'Bruker SAINT+'
_computing_data_collection 'Bruker SMART'
_computing_data_reduction 'Bruker SAINT+'
_computing_molecular_graphics 'Bruker SHELXTL'
_computing_publication_material 'Bruker SHELXTL'
_computing_structure_refinement 'SHELXL-97 (Sheldrick, 1997)'
_computing_structure_solution 'SHELXS-97 (Sheldrick, 1997)'
_diffrn_ambient_temperature 296(2)
_diffrn_measured_fraction_theta_full 0.993
_diffrn_measured_fraction_theta_max 0.993
_diffrn_measurement_device_type 'CCD area detector'
_diffrn_measurement_method 'phi and omega scans'
_diffrn_radiation_monochromator graphite
_diffrn_radiation_source 'normal-focus sealed tube'
_diffrn_radiation_type MoK\a
_diffrn_radiation_wavelength 0.71073
_diffrn_reflns_av_R_equivalents 0.0219
_diffrn_reflns_av_sigmaI/netI 0.0190
_diffrn_reflns_limit_h_max 10
_diffrn_reflns_limit_h_min -10
_diffrn_reflns_limit_k_max 10
_diffrn_reflns_limit_k_min -10
_diffrn_reflns_limit_l_max 11
_diffrn_reflns_limit_l_min -11
_diffrn_reflns_number 5326
_diffrn_reflns_theta_full 24.98
_diffrn_reflns_theta_max 24.98
_diffrn_reflns_theta_min 3.12
_diffrn_standards_decay_% <1%
_exptl_absorpt_coefficient_mu 0.134
_exptl_absorpt_correction_T_max 0.9815
_exptl_absorpt_correction_T_min 0.9711
_exptl_absorpt_correction_type empirical
_exptl_absorpt_process_details 'SADABS (Sheldrick, 1999)'
_exptl_crystal_colour Colorless
_exptl_crystal_density_diffrn 1.588
_exptl_crystal_density_meas 0
_exptl_crystal_description Parallelepiped
_exptl_crystal_F_000 368
_exptl_crystal_size_max 0.22
_exptl_crystal_size_mid 0.18
_exptl_crystal_size_min 0.14
_refine_diff_density_max 0.128
_refine_diff_density_min -0.128
_refine_diff_density_rms 0.031
_refine_ls_abs_structure_details 'Flack H D (1983), Acta Cryst. A39, 876-881'
_refine_ls_abs_structure_Flack 0.1(12)
_refine_ls_extinction_method none
_refine_ls_goodness_of_fit_ref 1.062
_refine_ls_hydrogen_treatment mixed
_refine_ls_matrix_type full
_refine_ls_number_parameters 117
_refine_ls_number_reflns 1270
_refine_ls_number_restraints 0
_refine_ls_restrained_S_all 1.062
_refine_ls_R_factor_all 0.0284
_refine_ls_R_factor_gt 0.0281
_refine_ls_shift/su_max 0.002
_refine_ls_shift/su_mean 0.001
_refine_ls_structure_factor_coef Fsqd
_refine_ls_weighting_details 'calc w=1/[\s^2^(Fo^2^)+(0.0450P)^2^+0.1000P] where P=(Fo^2^+2Fc^2^)/3'
_refine_ls_weighting_scheme calc
_refine_ls_wR_factor_gt 0.0728
_refine_ls_wR_factor_ref 0.0731
_reflns_number_gt 1251
_reflns_number_total 1270
_reflns_threshold_expression >2sigma(I)
_cod_data_source_file ja0483692si20040322_040500.cif
_cod_data_source_block mrib5
_cod_database_code 4112829

loop_
_symmetry_equiv_pos_as_xyz
'x, y, z'
'-x+1/2, -y, z+1/2'
'-x, y+1/2, -z+1/2'
'x+1/2, -y+1/2, -z'

loop_
_atom_site_label
_atom_site_type_symbol
_atom_site_fract_x
_atom_site_fract_y
_atom_site_fract_z
_atom_site_U_iso_or_equiv
_atom_site_adp_type
_atom_site_occupancy
_atom_site_symmetry_multiplicity
_atom_site_calc_flag
_atom_site_refinement_flags
O1 O 0.68015(15) 0.46912(13) 0.60529(11) 0.0361(3) Uani 1 1 d .
O2 O 0.80875(16) 0.31207(13) 0.91505(12) 0.0396(3) Uani 1 1 d .
H2A H 0.821(2) 0.373(3) 0.985(2) 0.047(5) Uiso 1 1 d .
O3 O 0.66830(14) 0.12214(12) 0.73737(11) 0.0339(3) Uani 1 1 d .
O4 O 0.79333(15) 0.72272(13) 0.76704(13) 0.0394(3) Uani 1 1 d .
H4A H 0.821(3) 0.748(3) 0.842(2) 0.051(6) Uiso 1 1 d .
N1 N 0.62736(16) 0.20979(16) 0.52903(14) 0.0363(3) Uani 1 1 d .
N2 N 0.7412(2) -0.03506(16) 0.56996(15) 0.0420(4) Uani 1 1 d .
H2A H 0.7526 -0.0577 0.4873 0.050 Uiso 1 1 calc R
H2B H 0.7710 -0.1003 0.6298 0.050 Uiso 1 1 calc R
C1 C 0.80301(18) 0.44873(19) 0.70185(15) 0.0304(3) Uani 1 1 d .
H1B H 0.8770 0.3686 0.6706 0.037 Uiso 1 1 calc R
C2 C 0.71230(19) 0.38627(17) 0.82022(15) 0.0297(3) Uani 1 1 d .
H2B H 0.6539 0.4718 0.8625 0.036 Uiso 1 1 calc R
C3 C 0.59637(18) 0.27416(18) 0.75625(16) 0.0318(4) Uani 1 1 d .
H3A H 0.4956 0.2684 0.8042 0.038 Uiso 1 1 calc R
C4 C 0.57697(19) 0.33639(19) 0.61471(17) 0.0343(4) Uani 1 1 d .
H4B H 0.4668 0.3657 0.5969 0.041 Uiso 1 1 calc R
C5 C 0.8914(2) 0.59949(19) 0.72246(19) 0.0373(4) Uani 1 1 d .
H5A H 0.9749 0.5825 0.7869 0.045 Uiso 1 1 calc R
H5B H 0.9407 0.6300 0.6395 0.045 Uiso 1 1 calc R
C6 C 0.6774(2) 0.10088(18) 0.60516(16) 0.0315(4) Uani 1 1 d .

loop_
_atom_site_aniso_label
_atom_site_aniso_U_11
_atom_site_aniso_U_22
_atom_site_aniso_U_33
_atom_site_aniso_U_23
_atom_site_aniso_U_13
_atom_site_aniso_U_12
O1 0.0498(7) 0.0263(5) 0.0321(6) 0.0072(5) -0.0055(5) -0.0013(5)
O2 0.0643(8) 0.0249(5) 0.0296(6) -0.0007(5) -0.0080(6) 0.0056(6)
O3 0.0487(6) 0.0212(5) 0.0319(6) -0.0007(4) 0.0014(5) -0.0007(5)
O4 0.0540(7) 0.0257(6) 0.0385(7) -0.0005(5) -0.0081(6) 0.0050(5)
N1 0.0472(8) 0.0301(7) 0.0314(7) -0.0001(6) -0.0040(6) -0.0022(7)
N2 0.0645(9) 0.0263(7) 0.0353(7) -0.0046(6) 0.0003(7) 0.0022(7)
C1 0.0356(8) 0.0257(7) 0.0300(8) 0.0008(6) 0.0016(7) 0.0054(7)
C2 0.0401(8) 0.0207(7) 0.0284(7) 0.0003(6) 0.0042(6) 0.0050(6)
C3 0.0346(7) 0.0253(7) 0.0357(8) -0.0003(7) 0.0087(7) 0.0019(7)
C4 0.0328(8) 0.0297(8) 0.0405(9) 0.0009(7) -0.0051(7) 0.0020(7)
C5 0.0386(8) 0.0315(8) 0.0420(9) 0.0037(8) 0.0035(8) -0.0008(7)
C6 0.0378(8) 0.0271(8) 0.0295(8) -0.0013(7) -0.0020(7) -0.0063(7)

loop_
_atom_type_symbol
_atom_type_description
_atom_type_scat_dispersion_real
_atom_type_scat_dispersion_imag
_atom_type_scat_source
C C 0.0033 0.0016 'International Tables Vol C Tables 4.2.6.8 and 6.1.1.4'
H H 0.0000 0.0000 'International Tables Vol C Tables 4.2.6.8 and 6.1.1.4'
N N 0.0061 0.0033 'International Tables Vol C Tables 4.2.6.8 and 6.1.1.4'
O O 0.0106 0.0060 'International Tables Vol C Tables 4.2.6.8 and 6.1.1.4'

loop_
_geom_angle_atom_site_label_1
_geom_angle_atom_site_label_2
_geom_angle_atom_site_label_3
_geom_angle
C1 O1 C4 107.36(11)
C6 O3 C3 105.98(12)
C6 N1 C4 106.55(14)
O1 C1 C5 110.38(13)
O1 C1 C2 102.20(12)
C5 C1 C2 116.41(14)
O2 C2 C3 112.15(12)
O2 C2 C1 113.65(13)
C3 C2 C1 102.45(13)
O3 C3 C2 110.73(12)
O3 C3 C4 103.60(12)
C2 C3 C4 104.18(12)
O1 C4 N1 111.98(13)
O1 C4 C3 105.79(12)
N1 C4 C3 105.26(12)
O4 C5 C1 113.14(13)
N1 C6 N2 127.70(15)
N1 C6 O3 118.40(15)
N2 C6 O3 113.90(14)

loop_
_geom_bond_atom_site_label_1
_geom_bond_atom_site_label_2
_geom_bond_distance
O1 C1 1.433(2)
O1 C4 1.4351(19)
O2 C2 1.407(2)
O3 C6 1.347(2)
O3 C3 1.4487(18)
O4 C5 1.414(2)
N1 C6 1.279(2)
N1 C4 1.449(2)
N2 C6 1.330(2)
C1 C5 1.505(2)
C1 C2 1.515(2)
C2 C3 1.515(2)
C3 C4 1.531(2)

loop_
_geom_torsion_atom_site_label_1
_geom_torsion_atom_site_label_2
_geom_torsion_atom_site_label_3
_geom_torsion_atom_site_label_4
_geom_torsion
C4 O1 C1 C5 -165.68(13)
C4 O1 C1 C2 -41.23(15)
O1 C1 C2 O2 161.76(12)
C5 C1 C2 O2 -77.89(17)
O1 C1 C2 C3 40.56(15)
C5 C1 C2 C3 160.90(13)
C6 O3 C3 C2 -114.44(14)
C6 O3 C3 C4 -3.28(15)
O2 C2 C3 O3 -36.92(17)
C1 C2 C3 O3 85.31(14)
O2 C2 C3 C4 -147.71(13)
C1 C2 C3 C4 -25.47(15)
C1 O1 C4 N1 -89.29(15)
C1 O1 C4 C3 24.86(15)
C6 N1 C4 O1 110.37(14)
C6 N1 C4 C3 -4.10(17)
O3 C3 C4 O1 -114.24(12)
C2 C3 C4 O1 1.66(15)
O3 C3 C4 N1 4.47(15)
C2 C3 C4 N1 120.36(13)
O1 C1 C5 O4 59.61(18)
C2 C1 C5 O4 -56.25(19)
C4 N1 C6 N2 -176.99(17)
C4 N1 C6 O3 2.2(2)
C3 O3 C6 N1 0.83(19)
C3 O3 C6 N2 -179.85(13)
